data_4021122
loop_
_publ_author_name
'Vladimir O. Smirnov'
'Sema L. Ioffe'
'Alexander A. Tishkov'
'Yulia A. Khomutova'
'Ivan D. Nesterov'
'Michael Yu. Antipin'
'William A. Smit'
'Vladimir A. Tartakovsky'

_publ_section_title
;
 New C-C Coupling Reaction of Cyclic Nitronates with Carbon
 Nucleophiles. Umpolung of the Conventional Reactivity of Nitronates
;
_journal_name_full 'Journal of Organic Chemistry'
_journal_page_first 8485
_journal_page_last 8488
_journal_paper_doi 10.1021/jo048944k
_journal_volume 69
_journal_year 2004
_chemical_formula_sum 'C22 H35 N O6 Si'
_chemical_formula_weight 437.60
_chemical_melting_point 347.15
_space_group_IT_number 14
_symmetry_cell_setting monoclinic
_symmetry_space_group_name_Hall '-P 2ybc'
_symmetry_space_group_name_H-M 'P 1 21/c 1'
_cell_angle_alpha 90.00
_cell_angle_beta 98.406(6)
_cell_angle_gamma 90.00
_cell_formula_units_Z 4
_cell_length_a 12.887(3)
_cell_length_b 16.592(4)
_cell_length_c 11.512(3)
_cell_measurement_temperature 110(2)
_cell_volume 2435.2(10)
_diffrn_ambient_temperature 110(2)
_exptl_crystal_density_diffrn 1.194
_cod_depositor_comments
;
The following automatic conversions were performed:
'_symmetry_cell_setting' value 'Monoclinic' changed to 'monoclinic'
according to '/home/saulius/struct/CIF-dictionaries/cif_core.dic'
dictionary named 'cif_core.dic' version 2.4.1 from 2010-06-29.

Automatic conversion script
Id: cif_fix_enum 1527 2010-12-29 10:47:43Z saulius 

The following automatic conversions were performed:

'_chemical_melting_point' value '74 C' was changed to '347.15' - it
was converted from degrees Celsius(C) to Kelvins(K).

Automatic conversion script
Id: cif_fix_values 1646 2011-03-28 12:23:43Z adriana 
;
_cod_original_sg_symbol_H-M 'P 21/c'
_cod_database_code 4021122

loop_
_symmetry_equiv_pos_as_xyz
'x, y, z'
'-x, y+1/2, -z+1/2'
'-x, -y, -z'
'x, -y-1/2, z-1/2'

loop_
_atom_site_label
_atom_site_type_symbol
_atom_site_fract_x
_atom_site_fract_y
_atom_site_fract_z
_atom_site_U_iso_or_equiv
_atom_site_adp_type
_atom_site_occupancy
_atom_site_symmetry_multiplicity
_atom_site_calc_flag
_atom_site_refinement_flags
_atom_site_disorder_assembly
_atom_site_disorder_group
O1 O 0.76821(13) -0.06517(10) 0.83754(13) 0.0331(4) Uani 1 1 d . . .
Si2 Si 0.58118(6) 0.08002(4) 0.78719(6) 0.0348(2) Uani 1 1 d . . .
O2 O 0.70922(13) 0.06153(10) 0.83446(13) 0.0332(4) Uani 1 1 d . . .
N2 N 0.75158(16) 0.00515(11) 0.76011(16) 0.0311(5) Uani 1 1 d . . .
O3 O 0.84947(13) -0.03496(9) 0.55828(13) 0.0317(4) Uani 1 1 d . . .
C3 C 0.85589(18) 0.03596(14) 0.74539(19) 0.0294(5) Uani 1 1 d . . .
H3A H 0.8457 0.0843 0.6961 0.035 Uiso 1 1 calc R . .
O4 O 0.92568(14) 0.07972(10) 0.50963(14) 0.0358(4) Uani 1 1 d . . .
C4 C 0.9064(2) -0.02827(14) 0.6768(2) 0.0313(5) Uani 1 1 d . . .
H4A H 0.9789 -0.0124 0.6721 0.038 Uiso 1 1 calc R . .
O5 O 0.90023(16) 0.20080(10) 0.82169(15) 0.0484(5) Uani 1 1 d . . .
C5 C 0.9070(2) -0.11015(14) 0.7337(2) 0.0342(6) Uani 1 1 d . . .
H5A H 0.9615 -0.1112 0.8014 0.041 Uiso 1 1 calc R . .
H5B H 0.9245 -0.1503 0.6785 0.041 Uiso 1 1 calc R . .
O6 O 0.91390(14) 0.15643(10) 1.00608(14) 0.0372(4) Uani 1 1 d . . .
C6 C 0.8026(2) -0.13308(14) 0.7731(2) 0.0351(6) Uani 1 1 d . . .
C7 C 0.92563(19) 0.05929(14) 0.8600(2) 0.0314(5) Uani 1 1 d . . .
H7A H 0.9086 0.0254 0.9233 0.038 Uiso 1 1 calc R . .
H7B H 0.9985 0.0500 0.8519 0.038 Uiso 1 1 calc R . .
C8 C 0.87014(19) 0.02155(15) 0.4820(2) 0.0313(6) Uani 1 1 d . . .
C9 C 0.8185(2) -0.19916(16) 0.8650(2) 0.0442(7) Uani 1 1 d . . .
H9A H 0.8710 -0.1826 0.9285 0.066 Uiso 1 1 calc R . .
H9B H 0.8410 -0.2476 0.8304 0.066 Uiso 1 1 calc R . .
H9C H 0.7537 -0.2091 0.8943 0.066 Uiso 1 1 calc R . .
C10 C 0.7178(2) -0.15688(16) 0.6723(2) 0.0407(6) Uani 1 1 d . . .
H10A H 0.7084 -0.1142 0.6155 0.061 Uiso 1 1 calc R . .
H10B H 0.6531 -0.1663 0.7021 0.061 Uiso 1 1 calc R . .
H10C H 0.7387 -0.2051 0.6359 0.061 Uiso 1 1 calc R . .
C11 C 0.91110(19) 0.14611(15) 0.8906(2) 0.0326(6) Uani 1 1 d . . .
C12 C 0.82127(18) 0.00463(15) 0.3597(2) 0.0312(6) Uani 1 1 d . . .
C13 C 0.8077(2) 0.06753(16) 0.2794(2) 0.0371(6) Uani 1 1 d . . .
H13A H 0.8239 0.1201 0.3036 0.045 Uiso 1 1 calc R . .
C14 C 0.7699(2) 0.05147(18) 0.1630(2) 0.0433(7) Uani 1 1 d . . .
H14A H 0.7588 0.0936 0.1094 0.052 Uiso 1 1 calc R . .
C15 C 0.7486(2) -0.02643(18) 0.1260(2) 0.0439(7) Uani 1 1 d . . .
H15A H 0.7257 -0.0369 0.0470 0.053 Uiso 1 1 calc R . .
C16 C 0.7611(2) -0.08904(17) 0.2059(2) 0.0430(7) Uani 1 1 d . . .
H16A H 0.7456 -0.1415 0.1810 0.052 Uiso 1 1 calc R . .
C17 C 0.7967(2) -0.07380(15) 0.3227(2) 0.0366(6) Uani 1 1 d . . .
H17A H 0.8043 -0.1159 0.3767 0.044 Uiso 1 1 calc R . .
C18 C 0.5383(2) 0.12460(19) 0.9202(2) 0.0489(7) Uani 1 1 d . . .
H18A H 0.5443 0.0850 0.9816 0.073 Uiso 1 1 calc R . .
H18B H 0.4667 0.1418 0.9022 0.073 Uiso 1 1 calc R . .
H18C H 0.5819 0.1701 0.9455 0.073 Uiso 1 1 calc R . .
C19 C 0.5103(2) -0.01468(17) 0.7440(2) 0.0451(7) Uani 1 1 d . . .
H19A H 0.5185 -0.0513 0.8093 0.068 Uiso 1 1 calc R . .
H19B H 0.5385 -0.0387 0.6794 0.068 Uiso 1 1 calc R . .
H19C H 0.4372 -0.0033 0.7208 0.068 Uiso 1 1 calc R . .
C20 C 0.5693(2) 0.15621(17) 0.6649(2) 0.0406(6) Uani 1 1 d . . .
C21 C 0.9000(3) 0.23862(16) 1.0421(2) 0.0513(8) Uani 1 1 d . . .
H21A H 0.9040 0.2408 1.1260 0.077 Uiso 1 1 calc R . .
H21B H 0.8327 0.2579 1.0061 0.077 Uiso 1 1 calc R . .
H21C H 0.9541 0.2718 1.0181 0.077 Uiso 1 1 calc R . .
C22 C 0.6126(2) 0.1230(2) 0.5569(2) 0.0559(8) Uani 1 1 d . . .
H22A H 0.6059 0.1632 0.4964 0.084 Uiso 1 1 calc R . .
H22B H 0.5736 0.0759 0.5286 0.084 Uiso 1 1 calc R . .
H22C H 0.6852 0.1091 0.5783 0.084 Uiso 1 1 calc R . .
C23 C 0.4522(2) 0.1765(2) 0.6271(3) 0.0617(9) Uani 1 1 d . . .
H23A H 0.4456 0.2155 0.5648 0.093 Uiso 1 1 calc R . .
H23B H 0.4234 0.1982 0.6928 0.093 Uiso 1 1 calc R . .
H23C H 0.4148 0.1284 0.6001 0.093 Uiso 1 1 calc R . .
C24 C 0.6285(3) 0.23264(19) 0.7068(3) 0.0610(9) Uani 1 1 d . . .
H24A H 0.6224 0.2712 0.6440 0.091 Uiso 1 1 calc R . .
H24B H 0.7012 0.2200 0.7311 0.091 Uiso 1 1 calc R . .
H24C H 0.5993 0.2549 0.7719 0.091 Uiso 1 1 calc R . .

loop_
_atom_site_aniso_label
_atom_site_aniso_U_11
_atom_site_aniso_U_22
_atom_site_aniso_U_33
_atom_site_aniso_U_23
_atom_site_aniso_U_13
_atom_site_aniso_U_12
O1 0.0437(10) 0.0329(9) 0.0229(9) 0.0033(7) 0.0053(7) -0.0007(8)
Si2 0.0364(4) 0.0438(4) 0.0240(4) -0.0021(3) 0.0041(3) 0.0016(3)
O2 0.0393(10) 0.0386(10) 0.0222(8) -0.0043(7) 0.0063(7) 0.0036(8)
N2 0.0410(12) 0.0298(11) 0.0230(10) -0.0012(8) 0.0061(9) 0.0001(9)
O3 0.0430(10) 0.0333(9) 0.0189(8) 0.0003(7) 0.0049(7) -0.0017(8)
C3 0.0356(14) 0.0306(13) 0.0217(12) 0.0001(10) 0.0036(10) -0.0033(10)
O4 0.0481(11) 0.0297(9) 0.0298(9) -0.0007(7) 0.0061(8) -0.0010(8)
C4 0.0372(14) 0.0343(13) 0.0219(12) -0.0019(10) 0.0027(10) 0.0000(11)
O5 0.0830(15) 0.0325(10) 0.0279(10) 0.0036(8) 0.0024(9) -0.0037(9)
C5 0.0443(15) 0.0319(13) 0.0255(13) 0.0007(10) 0.0017(11) 0.0035(11)
O6 0.0590(12) 0.0315(9) 0.0207(9) -0.0024(7) 0.0046(8) 0.0024(8)
C6 0.0487(16) 0.0285(13) 0.0277(13) -0.0014(10) 0.0045(11) -0.0007(11)
C7 0.0329(14) 0.0341(13) 0.0270(13) 0.0001(10) 0.0037(10) -0.0002(11)
C8 0.0390(14) 0.0318(13) 0.0243(12) 0.0019(10) 0.0089(10) 0.0053(12)
C9 0.0568(18) 0.0384(15) 0.0357(15) 0.0057(12) 0.0010(13) -0.0051(13)
C10 0.0534(17) 0.0349(14) 0.0327(14) -0.0016(11) 0.0022(12) -0.0074(12)
C11 0.0383(14) 0.0353(14) 0.0228(13) -0.0013(11) 0.0000(10) -0.0040(11)
C12 0.0331(14) 0.0395(14) 0.0218(12) 0.0033(10) 0.0063(10) 0.0038(11)
C13 0.0400(15) 0.0384(14) 0.0335(14) 0.0057(11) 0.0072(11) 0.0014(12)
C14 0.0409(16) 0.0591(18) 0.0302(14) 0.0145(13) 0.0060(12) 0.0024(13)
C15 0.0428(16) 0.0671(19) 0.0219(13) 0.0007(13) 0.0050(11) 0.0009(14)
C16 0.0519(17) 0.0471(16) 0.0290(14) -0.0078(12) 0.0024(12) 0.0012(13)
C17 0.0482(16) 0.0376(14) 0.0245(13) 0.0010(11) 0.0066(11) 0.0028(12)
C18 0.0464(17) 0.066(2) 0.0339(15) -0.0064(14) 0.0060(13) 0.0093(15)
C19 0.0382(15) 0.0581(18) 0.0390(15) -0.0046(13) 0.0059(12) -0.0053(13)
C20 0.0391(15) 0.0512(16) 0.0300(14) 0.0043(12) 0.0005(11) 0.0031(13)
C21 0.079(2) 0.0398(15) 0.0327(15) -0.0094(12) 0.0018(14) 0.0100(15)
C22 0.060(2) 0.079(2) 0.0294(15) 0.0137(15) 0.0080(14) 0.0084(17)
C23 0.0509(19) 0.087(2) 0.0448(18) 0.0186(17) -0.0021(15) 0.0125(17)
C24 0.074(2) 0.0521(19) 0.053(2) 0.0117(15) -0.0060(16) -0.0054(17)

loop_
_geom_bond_atom_site_label_1
_geom_bond_atom_site_label_2
_geom_bond_distance
_geom_bond_site_symmetry_2
_geom_bond_publ_flag
O1 C6 1.453(3) . ?
O1 N2 1.465(2) . ?
Si2 O2 1.6883(18) . ?
Si2 C19 1.849(3) . ?
Si2 C18 1.855(3) . ?
Si2 C20 1.882(3) . ?
O2 N2 1.429(2) . ?
N2 C3 1.471(3) . ?
O3 C8 1.338(3) . ?
O3 C4 1.457(3) . ?
C3 C4 1.527(3) . ?
C3 C7 1.534(3) . ?
O4 C8 1.216(3) . ?
C4 C5 1.507(3) . ?
O5 C11 1.200(3) . ?
C5 C6 1.530(4) . ?
O6 C11 1.336(3) . ?
O6 C21 1.444(3) . ?
C6 C9 1.517(3) . ?
C6 C10 1.524(4) . ?
C7 C11 1.501(3) . ?
C8 C12 1.483(3) . ?
C12 C13 1.388(3) . ?
C12 C17 1.391(3) . ?
C13 C14 1.383(4) . ?
C14 C15 1.376(4) . ?
C15 C16 1.382(4) . ?
C16 C17 1.379(3) . ?
C20 C24 1.522(4) . ?
C20 C22 1.536(4) . ?
C20 C23 1.546(4) . ?
